data_2227429
loop_
_publ_author_name
'Win, Yip-Foo'
'Choong, Chen-Shang'
'Teoh, Siang-Guan'
'Goh, Jia Hao'
'Fun, Hoong-Kun'

_publ_section_title
;
 Bis(\m~2~-4-amino-3-nitrobenzoato)bis(4-amino-3-nitrobenzoato)octabutyldi-\m~3~-oxido-tetratin(IV)
;
_journal_coeditor_code FJ2350
_journal_issue 11
_journal_name_full 'Acta Crystallographica Section E'
_journal_page_first m1406
_journal_page_last m1407
_journal_paper_doi 10.1107/S1600536810040146
_journal_volume 66
_journal_year 2010
_chemical_formula_iupac '[Sn4 (C4 H9)8 (C7 H5 N2 O4)4 O2]'
_chemical_formula_moiety 'C60 H92 N8 O18 Sn4'
_chemical_formula_sum 'C60 H92 N8 O18 Sn4'
_chemical_formula_weight 1688.18
_chemical_name_systematic
;
Bis(\m~2~-4-amino-3-nitrobenzoato)bis(4-amino-3-nitrobenzoato)octabutyldi-
\m~3~-oxido-tetratin(IV)
;
_space_group_IT_number 2
_symmetry_cell_setting triclinic
_symmetry_space_group_name_Hall '-P 1'
_symmetry_space_group_name_H-M 'P -1'
_atom_sites_solution_hydrogens geom
_atom_sites_solution_primary direct
_atom_sites_solution_secondary difmap
_audit_creation_method SHELXL-97
_cell_angle_alpha 76.256(2)
_cell_angle_beta 67.445(2)
_cell_angle_gamma 66.108(2)
_cell_formula_units_Z 1
_cell_length_a 11.9585(9)
_cell_length_b 13.0679(10)
_cell_length_c 13.1897(10)
_cell_measurement_reflns_used 5645
_cell_measurement_temperature 100.00(10)
_cell_measurement_theta_max 33.15
_cell_measurement_theta_min 3.43
_cell_volume 1732.1(2)
_computing_cell_refinement 'SAINT (Bruker, 2009)'
_computing_data_collection 'APEX2 (Bruker, 2009)'
_computing_data_reduction 'SAINT (Bruker, 2009)'
_computing_molecular_graphics 'SHELXTL (Sheldrick, 2008)'
_computing_publication_material
;
SHELXTL (Sheldrick, 2008) and PLATON (Spek, 2009)
;
_computing_structure_refinement 'SHELXTL (Sheldrick, 2008)'
_computing_structure_solution 'SHELXTL (Sheldrick, 2008)'
_diffrn_ambient_temperature 100.00(10)
_diffrn_measured_fraction_theta_full 0.985
_diffrn_measured_fraction_theta_max 0.985
_diffrn_measurement_device_type
;
Bruker APEXII DUO CCD area-detector
;
_diffrn_measurement_method '\f and \w scans'
_diffrn_radiation_monochromator graphite
_diffrn_radiation_source 'fine-focus sealed tube'
_diffrn_radiation_type MoK\a
_diffrn_radiation_wavelength 0.71073
_diffrn_reflns_av_R_equivalents 0.0546
_diffrn_reflns_av_sigmaI/netI 0.0600
_diffrn_reflns_limit_h_max 17
_diffrn_reflns_limit_h_min -17
_diffrn_reflns_limit_k_max 18
_diffrn_reflns_limit_k_min -19
_diffrn_reflns_limit_l_max 19
_diffrn_reflns_limit_l_min -19
_diffrn_reflns_number 32184
_diffrn_reflns_theta_full 31.50
_diffrn_reflns_theta_max 31.50
_diffrn_reflns_theta_min 1.71
_diffrn_standards_number 0
_exptl_absorpt_coefficient_mu 1.497
_exptl_absorpt_correction_T_max 0.9116
_exptl_absorpt_correction_T_min 0.7579
_exptl_absorpt_correction_type multi-scan
_exptl_absorpt_process_details '(<i>SADABS</i>; Bruker, 2009)'
_exptl_crystal_colour yellow
_exptl_crystal_density_diffrn 1.618
_exptl_crystal_density_method 'not measured'
_exptl_crystal_description block
_exptl_crystal_F_000 852
_exptl_crystal_size_max 0.196
_exptl_crystal_size_mid 0.152
_exptl_crystal_size_min 0.063
_refine_diff_density_max 1.255
_refine_diff_density_min -1.175
_refine_ls_extinction_method none
_refine_ls_goodness_of_fit_ref 1.039
_refine_ls_hydrogen_treatment constr
_refine_ls_matrix_type full
_refine_ls_number_parameters 410
_refine_ls_number_reflns 11359
_refine_ls_number_restraints 0
_refine_ls_restrained_S_all 1.039
_refine_ls_R_factor_all 0.0569
_refine_ls_R_factor_gt 0.0371
_refine_ls_shift/su_max 0.001
_refine_ls_shift/su_mean 0.000
_refine_ls_structure_factor_coef Fsqd
_refine_ls_weighting_details 'calc w=1/[\s^2^(Fo^2^)+(0.0611P)^2^+0.0000P] where P=(Fo^2^+2Fc^2^)/3'
_refine_ls_weighting_scheme calc
_refine_ls_wR_factor_gt 0.0942
_refine_ls_wR_factor_ref 0.1163
_reflns_number_gt 8603
_reflns_number_total 11359
_reflns_threshold_expression I>2\s(I)
_cod_data_source_file fj2350.cif
_cod_data_source_block I
_cod_database_code 2227429
_cod_database_fobs_code 2227429

loop_
_symmetry_equiv_pos_as_xyz
'x, y, z'
'-x, -y, -z'

loop_
_atom_site_type_symbol
_atom_site_label
_atom_site_fract_x
_atom_site_fract_y
_atom_site_fract_z
_atom_site_U_iso_or_equiv
_atom_site_adp_type
_atom_site_calc_flag
_atom_site_refinement_flags
_atom_site_occupancy
_atom_site_disorder_assembly
_atom_site_disorder_group
Sn Sn1 -0.15407(2) 0.426491(18) 0.258267(17) 0.01235(6) Uani d . 1 . .
Sn Sn2 0.126384(19) 0.388757(17) 0.012249(17) 0.01183(6) Uani d . 1 . .
O O1 0.5285(3) -0.1013(3) 0.4294(3) 0.0452(9) Uani d . 1 . .
O O2 0.3268(4) -0.0394(3) 0.5298(3) 0.0469(9) Uani d . 1 . .
O O3 0.0372(2) 0.29294(19) 0.21639(19) 0.0150(5) Uani d . 1 . .
O O4 -0.0160(2) 0.2104(2) 0.3863(2) 0.0230(5) Uani d . 1 . .
O O5 0.9029(2) -0.0002(2) -0.1901(2) 0.0233(5) Uani d . 1 . .
O O6 0.7210(3) 0.0470(2) -0.0558(2) 0.0254(6) Uani d . 1 . .
O O7 0.3299(2) 0.3217(2) -0.10236(19) 0.0183(5) Uani d . 1 . .
O O8 -0.3316(2) 0.5805(2) 0.2675(2) 0.0187(5) Uani d . 1 . .
O O9 -0.0734(2) 0.47928(19) 0.09963(18) 0.0133(4) Uani d . 1 . .
N N1 0.5993(3) -0.0496(3) 0.2134(3) 0.0313(8) Uani d . 1 . .
H H1N1 0.6573 -0.0435 0.1450 0.038 Uiso d R 1 . .
H H2N1 0.6222 -0.0939 0.2830 0.038 Uiso d R 1 . .
N N2 0.4123(4) -0.0430(3) 0.4400(3) 0.0315(8) Uani d . 1 . .
N N3 0.9151(3) 0.0899(3) -0.3964(2) 0.0192(6) Uani d . 1 . .
H H1N3 0.9467 0.1258 -0.4600 0.023 Uiso d R 1 . .
H H2N3 0.9574 0.0317 -0.3594 0.023 Uiso d R 1 . .
N N4 0.7854(3) 0.0571(2) -0.1543(2) 0.0173(6) Uani d . 1 . .
C C1 0.2968(3) 0.1390(3) 0.1681(3) 0.0186(7) Uani d . 1 . .
H H1A 0.2693 0.1787 0.1084 0.022 Uiso calc R 1 . .
C C2 0.4240(3) 0.0748(3) 0.1495(3) 0.0212(7) Uani d . 1 . .
H H2A 0.4809 0.0718 0.0776 0.025 Uiso calc R 1 . .
C C3 0.4715(3) 0.0126(3) 0.2369(3) 0.0213(7) Uani d . 1 . .
C C4 0.3797(4) 0.0193(3) 0.3434(3) 0.0211(7) Uani d . 1 . .
C C5 0.2486(3) 0.0864(3) 0.3609(3) 0.0182(6) Uani d . 1 . .
H H5A 0.1902 0.0895 0.4322 0.022 Uiso calc R 1 . .
C C6 0.2058(3) 0.1470(3) 0.2745(3) 0.0163(6) Uani d . 1 . .
C C7 0.0658(3) 0.2188(3) 0.2964(3) 0.0161(6) Uani d . 1 . .
C C8 -0.2737(3) 0.3386(3) 0.2691(3) 0.0190(7) Uani d . 1 . .
H H8A -0.3379 0.3446 0.3420 0.023 Uiso calc R 1 . .
H H8B -0.3195 0.3771 0.2164 0.023 Uiso calc R 1 . .
C C9 -0.2096(4) 0.2138(3) 0.2494(3) 0.0238(7) Uani d . 1 . .
H H9A -0.1820 0.1707 0.3118 0.029 Uiso calc R 1 . .
H H9B -0.1334 0.2038 0.1843 0.029 Uiso calc R 1 . .
C C10 -0.3018(4) 0.1683(3) 0.2336(4) 0.0283(8) Uani d . 1 . .
H H10A -0.2612 0.0875 0.2313 0.034 Uiso calc R 1 . .
H H10B -0.3802 0.1828 0.2968 0.034 Uiso calc R 1 . .
C C11 -0.3378(6) 0.2205(5) 0.1287(4) 0.0438(12) Uani d . 1 . .
H H11A -0.3958 0.1894 0.1240 0.066 Uiso calc R 1 . .
H H11B -0.2611 0.2043 0.0655 0.066 Uiso calc R 1 . .
H H11C -0.3793 0.3004 0.1307 0.066 Uiso calc R 1 . .
C C12 -0.1180(3) 0.4888(3) 0.3732(3) 0.0191(7) Uani d . 1 . .
H H12A -0.0676 0.4252 0.4117 0.023 Uiso calc R 1 . .
H H12B -0.0650 0.5344 0.3321 0.023 Uiso calc R 1 . .
C C13 -0.2355(4) 0.5582(4) 0.4589(3) 0.0248(8) Uani d . 1 . .
H H13A -0.2862 0.6223 0.4211 0.030 Uiso calc R 1 . .
H H13B -0.2886 0.5128 0.5010 0.030 Uiso calc R 1 . .
C C14 -0.2041(4) 0.6002(4) 0.5377(3) 0.0280(8) Uani d . 1 . .
H H14A -0.1521 0.6466 0.4963 0.034 Uiso calc R 1 . .
H H14B -0.1533 0.5365 0.5758 0.034 Uiso calc R 1 . .
C C15 -0.3241(5) 0.6682(4) 0.6222(4) 0.0352(10) Uani d . 1 . .
H H15A -0.2992 0.6927 0.6707 0.053 Uiso calc R 1 . .
H H15B -0.3754 0.6224 0.6644 0.053 Uiso calc R 1 . .
H H15C -0.3737 0.7325 0.5851 0.053 Uiso calc R 1 . .
C C16 0.5905(3) 0.2917(3) -0.3655(3) 0.0166(6) Uani d . 1 . .
H H16A 0.5465 0.3451 -0.4107 0.020 Uiso calc R 1 . .
C C17 0.7173(3) 0.2297(3) -0.4104(3) 0.0178(6) Uani d . 1 . .
H H17A 0.7574 0.2407 -0.4859 0.021 Uiso calc R 1 . .
C C18 0.7904(3) 0.1483(3) -0.3449(3) 0.0152(6) Uani d . 1 . .
C C19 0.7236(3) 0.1349(3) -0.2307(3) 0.0135(6) Uani d . 1 . .
C C20 0.5918(3) 0.1990(3) -0.1861(3) 0.0133(6) Uani d . 1 . .
H H20A 0.5499 0.1885 -0.1109 0.016 Uiso calc R 1 . .
C C21 0.5243(3) 0.2764(3) -0.2514(3) 0.0136(6) Uani d . 1 . .
C C22 0.3840(3) 0.3441(3) -0.2034(3) 0.0138(6) Uani d . 1 . .
C C23 0.0916(4) 0.2564(3) -0.0232(3) 0.0194(7) Uani d . 1 . .
H H23A 0.1537 0.1853 -0.0055 0.023 Uiso calc R 1 . .
H H23B 0.0061 0.2570 0.0241 0.023 Uiso calc R 1 . .
C C24 0.1005(3) 0.2635(3) -0.1432(3) 0.0183(6) Uani d . 1 . .
H H24A 0.0363 0.3332 -0.1604 0.022 Uiso calc R 1 . .
H H24B 0.1850 0.2651 -0.1908 0.022 Uiso calc R 1 . .
C C25 0.0794(4) 0.1652(3) -0.1674(3) 0.0215(7) Uani d . 1 . .
H H25A 0.1367 0.0952 -0.1421 0.026 Uiso calc R 1 . .
H H25B -0.0088 0.1689 -0.1266 0.026 Uiso calc R 1 . .
C C26 0.1044(4) 0.1659(4) -0.2894(4) 0.0301(9) Uani d . 1 . .
H H26A 0.1004 0.0983 -0.3020 0.045 Uiso calc R 1 . .
H H26B 0.1885 0.1701 -0.3309 0.045 Uiso calc R 1 . .
H H26C 0.0400 0.2299 -0.3125 0.045 Uiso calc R 1 . .
C C27 0.2107(3) 0.4357(3) 0.1018(3) 0.0174(6) Uani d . 1 . .
H H27A 0.1436 0.4668 0.1682 0.021 Uiso calc R 1 . .
H H27B 0.2737 0.3685 0.1245 0.021 Uiso calc R 1 . .
C C28 0.2768(4) 0.5210(3) 0.0386(3) 0.0202(7) Uani d . 1 . .
H H28A 0.3422 0.4917 -0.0292 0.024 Uiso calc R 1 . .
H H28B 0.2134 0.5900 0.0189 0.024 Uiso calc R 1 . .
C C29 0.3397(3) 0.5474(3) 0.1050(3) 0.0221(7) Uani d . 1 . .
H H29A 0.3960 0.4773 0.1313 0.027 Uiso calc R 1 . .
H H29B 0.3931 0.5906 0.0567 0.027 Uiso calc R 1 . .
C C30 0.2445(4) 0.6125(4) 0.2031(3) 0.0269(8) Uani d . 1 . .
H H30A 0.2908 0.6194 0.2452 0.040 Uiso calc R 1 . .
H H30B 0.1869 0.5733 0.2487 0.040 Uiso calc R 1 . .
H H30C 0.1957 0.6860 0.1774 0.040 Uiso calc R 1 . .

loop_
_atom_site_aniso_label
_atom_site_aniso_U_11
_atom_site_aniso_U_22
_atom_site_aniso_U_33
_atom_site_aniso_U_12
_atom_site_aniso_U_13
_atom_site_aniso_U_23
Sn1 0.01042(10) 0.01296(11) 0.01006(10) -0.00221(7) -0.00232(7) 0.00013(8)
Sn2 0.01123(10) 0.01097(10) 0.01065(10) -0.00180(7) -0.00337(7) -0.00046(7)
O1 0.0303(17) 0.047(2) 0.053(2) 0.0028(14) -0.0281(16) -0.0003(17)
O2 0.042(2) 0.059(2) 0.0247(16) -0.0027(16) -0.0162(15) 0.0049(15)
O3 0.0112(10) 0.0149(11) 0.0138(10) -0.0025(8) -0.0021(8) 0.0003(9)
O4 0.0167(12) 0.0256(14) 0.0165(12) -0.0040(9) -0.0023(10) 0.0045(10)
O5 0.0134(11) 0.0237(13) 0.0247(13) 0.0002(9) -0.0071(10) 0.0013(10)
O6 0.0214(13) 0.0294(15) 0.0150(12) -0.0009(10) -0.0053(10) 0.0010(10)
O7 0.0117(11) 0.0233(13) 0.0119(10) -0.0004(9) -0.0021(9) -0.0007(9)
O8 0.0135(11) 0.0199(12) 0.0174(11) 0.0010(9) -0.0068(9) -0.0017(9)
O9 0.0116(10) 0.0127(10) 0.0117(10) -0.0025(8) -0.0029(8) 0.0009(8)
N1 0.0133(14) 0.0299(18) 0.043(2) -0.0003(12) -0.0082(14) -0.0053(16)
N2 0.0276(18) 0.0309(19) 0.0340(19) -0.0016(13) -0.0198(15) 0.0013(15)
N3 0.0104(12) 0.0188(14) 0.0184(14) -0.0006(10) -0.0018(10) 0.0026(11)
N4 0.0149(13) 0.0170(14) 0.0190(14) -0.0021(10) -0.0088(11) -0.0010(11)
C1 0.0141(15) 0.0159(15) 0.0233(17) -0.0039(11) -0.0057(13) -0.0005(13)
C2 0.0146(15) 0.0217(17) 0.0237(17) -0.0053(12) -0.0027(13) -0.0040(14)
C3 0.0149(15) 0.0163(16) 0.0331(19) -0.0041(12) -0.0078(14) -0.0057(14)
C4 0.0245(18) 0.0179(16) 0.0251(17) -0.0081(13) -0.0140(14) 0.0015(14)
C5 0.0148(15) 0.0182(16) 0.0206(16) -0.0051(11) -0.0073(13) 0.0014(13)
C6 0.0118(14) 0.0142(15) 0.0217(16) -0.0041(11) -0.0051(12) -0.0011(12)
C7 0.0144(14) 0.0132(15) 0.0188(15) -0.0019(11) -0.0089(12) 0.0025(12)
C8 0.0149(15) 0.0174(16) 0.0218(16) -0.0056(11) -0.0040(13) -0.0006(13)
C9 0.0226(17) 0.0192(17) 0.0300(19) -0.0075(13) -0.0078(15) -0.0041(15)
C10 0.033(2) 0.0203(18) 0.034(2) -0.0134(15) -0.0121(17) 0.0024(16)
C11 0.066(4) 0.041(3) 0.047(3) -0.034(3) -0.031(3) 0.004(2)
C12 0.0168(15) 0.0209(17) 0.0175(15) -0.0020(12) -0.0073(12) -0.0038(13)
C13 0.0201(17) 0.033(2) 0.0234(18) -0.0076(14) -0.0060(14) -0.0104(16)
C14 0.035(2) 0.033(2) 0.0184(17) -0.0131(16) -0.0098(16) -0.0030(15)
C15 0.043(3) 0.035(2) 0.026(2) -0.0060(18) -0.0123(19) -0.0121(18)
C16 0.0147(14) 0.0166(15) 0.0148(14) -0.0032(11) -0.0048(12) 0.0011(12)
C17 0.0132(14) 0.0192(16) 0.0143(14) -0.0013(11) -0.0035(12) 0.0003(12)
C18 0.0118(13) 0.0148(15) 0.0173(15) -0.0048(11) -0.0034(12) -0.0007(12)
C19 0.0121(13) 0.0130(14) 0.0159(14) -0.0039(10) -0.0060(11) -0.0007(11)
C20 0.0124(13) 0.0141(14) 0.0122(13) -0.0048(10) -0.0026(11) -0.0014(11)
C21 0.0102(13) 0.0144(14) 0.0117(13) -0.0014(10) -0.0012(11) -0.0026(11)
C22 0.0132(14) 0.0122(14) 0.0168(14) -0.0028(10) -0.0061(11) -0.0038(12)
C23 0.0211(16) 0.0192(16) 0.0171(15) -0.0079(12) -0.0042(13) -0.0024(13)
C24 0.0202(16) 0.0174(16) 0.0195(16) -0.0063(12) -0.0090(13) -0.0020(13)
C25 0.0188(16) 0.0197(17) 0.0275(18) -0.0053(12) -0.0076(14) -0.0073(14)
C26 0.026(2) 0.035(2) 0.034(2) -0.0072(15) -0.0130(17) -0.0120(18)
C27 0.0165(15) 0.0186(16) 0.0169(15) -0.0079(12) -0.0040(12) -0.0006(12)
C28 0.0233(17) 0.0228(17) 0.0164(15) -0.0126(13) -0.0053(13) 0.0007(13)
C29 0.0185(16) 0.0252(18) 0.0259(18) -0.0125(13) -0.0081(14) 0.0020(14)
C30 0.0252(19) 0.029(2) 0.033(2) -0.0119(15) -0.0110(16) -0.0075(17)

loop_
_atom_type_symbol
_atom_type_description
_atom_type_scat_dispersion_real
_atom_type_scat_dispersion_imag
_atom_type_scat_source
C C 0.0033 0.0016 'International Tables Vol C Tables 4.2.6.8 and 6.1.1.4'
H H 0.0000 0.0000 'International Tables Vol C Tables 4.2.6.8 and 6.1.1.4'
N N 0.0061 0.0033 'International Tables Vol C Tables 4.2.6.8 and 6.1.1.4'
O O 0.0106 0.0060 'International Tables Vol C Tables 4.2.6.8 and 6.1.1.4'
Sn Sn -0.6537 1.4246 'International Tables Vol C Tables 4.2.6.8 and 6.1.1.4'

loop_
_geom_angle_atom_site_label_1
_geom_angle_atom_site_label_2
_geom_angle_atom_site_label_3
_geom_angle_site_symmetry_1
_geom_angle_site_symmetry_3
_geom_angle
_geom_angle_publ_flag
O9 Sn1 C8 . . 110.89(12) ?
O9 Sn1 C12 . . 113.25(12) ?
C8 Sn1 C12 . . 135.33(14) ?
O9 Sn1 O3 . . 78.94(9) ?
C8 Sn1 O3 . . 100.88(11) ?
C12 Sn1 O3 . . 93.91(11) ?
O9 Sn1 O8 . . 89.41(9) ?
C8 Sn1 O8 . . 84.97(12) ?
C12 Sn1 O8 . . 88.89(11) ?
O3 Sn1 O8 . . 168.19(9) ?
O9 Sn2 C23 2_565 . 104.84(12) ?
O9 Sn2 C27 2_565 . 108.28(12) ?
C23 Sn2 C27 . . 146.36(14) ?
O9 Sn2 O9 2_565 . 76.78(9) ?
C23 Sn2 O9 . . 95.98(11) ?
C27 Sn2 O9 . . 97.07(11) ?
O9 Sn2 O7 2_565 . 92.75(9) ?
C23 Sn2 O7 . . 87.89(12) ?
C27 Sn2 O7 . . 84.87(11) ?
O9 Sn2 O7 . . 169.46(9) ?
O9 Sn2 Sn2 2_565 2_565 39.68(6) ?
C23 Sn2 Sn2 . 2_565 103.12(10) ?
C27 Sn2 Sn2 . 2_565 105.97(10) ?
O9 Sn2 Sn2 . 2_565 37.10(6) ?
O7 Sn2 Sn2 . 2_565 132.42(6) ?
C7 O3 Sn1 . . 116.89(19) ?
C22 O7 Sn2 . . 133.4(2) ?
C22 O8 Sn1 2_565 . 139.1(2) ?
Sn1 O9 Sn2 . 2_565 137.06(11) ?
Sn1 O9 Sn2 . . 119.61(11) ?
Sn2 O9 Sn2 2_565 . 103.22(9) ?
C3 N1 H1N1 . . 121.9 ?
C3 N1 H2N1 . . 112.1 ?
H1N1 N1 H2N1 . . 125.5 ?
O2 N2 O1 . . 121.7(4) ?
O2 N2 C4 . . 119.9(3) ?
O1 N2 C4 . . 118.4(4) ?
C18 N3 H1N3 . . 111.7 ?
C18 N3 H2N3 . . 118.7 ?
H1N3 N3 H2N3 . . 128.4 ?
O6 N4 O5 . . 121.8(3) ?
O6 N4 C19 . . 119.5(3) ?
O5 N4 C19 . . 118.7(3) ?
C2 C1 C6 . . 122.2(4) ?
C2 C1 H1A . . 118.9 ?
C6 C1 H1A . . 118.9 ?
C1 C2 C3 . . 121.5(3) ?
C1 C2 H2A . . 119.3 ?
C3 C2 H2A . . 119.3 ?
N1 C3 C4 . . 124.9(4) ?
N1 C3 C2 . . 118.9(4) ?
C4 C3 C2 . . 116.2(3) ?
C3 C4 C5 . . 121.4(4) ?
C3 C4 N2 . . 122.7(3) ?
C5 C4 N2 . . 115.9(3) ?
C6 C5 C4 . . 121.0(3) ?
C6 C5 H5A . . 119.5 ?
C4 C5 H5A . . 119.5 ?
C5 C6 C1 . . 117.7(3) ?
C5 C6 C7 . . 119.6(3) ?
C1 C6 C7 . . 122.7(3) ?
O4 C7 O3 . . 122.2(3) ?
O4 C7 C6 . . 121.6(3) ?
O3 C7 C6 . . 116.2(3) ?
C9 C8 Sn1 . . 118.1(2) ?
C9 C8 H8A . . 107.8 ?
Sn1 C8 H8A . . 107.8 ?
C9 C8 H8B . . 107.8 ?
Sn1 C8 H8B . . 107.8 ?
H8A C8 H8B . . 107.1 ?
C8 C9 C10 . . 112.1(3) ?
C8 C9 H9A . . 109.2 ?
C10 C9 H9A . . 109.2 ?
C8 C9 H9B . . 109.2 ?
C10 C9 H9B . . 109.2 ?
H9A C9 H9B . . 107.9 ?
C11 C10 C9 . . 113.5(4) ?
C11 C10 H10A . . 108.9 ?
C9 C10 H10A . . 108.9 ?
C11 C10 H10B . . 108.9 ?
C9 C10 H10B . . 108.9 ?
H10A C10 H10B . . 107.7 ?
C10 C11 H11A . . 109.5 ?
C10 C11 H11B . . 109.5 ?
H11A C11 H11B . . 109.5 ?
C10 C11 H11C . . 109.5 ?
H11A C11 H11C . . 109.5 ?
H11B C11 H11C . . 109.5 ?
C13 C12 Sn1 . . 116.8(2) ?
C13 C12 H12A . . 108.1 ?
Sn1 C12 H12A . . 108.1 ?
C13 C12 H12B . . 108.1 ?
Sn1 C12 H12B . . 108.1 ?
H12A C12 H12B . . 107.3 ?
C14 C13 C12 . . 114.5(3) ?
C14 C13 H13A . . 108.6 ?
C12 C13 H13A . . 108.6 ?
C14 C13 H13B . . 108.6 ?
C12 C13 H13B . . 108.6 ?
H13A C13 H13B . . 107.6 ?
C13 C14 C15 . . 112.6(4) ?
C13 C14 H14A . . 109.1 ?
C15 C14 H14A . . 109.1 ?
C13 C14 H14B . . 109.1 ?
C15 C14 H14B . . 109.1 ?
H14A C14 H14B . . 107.8 ?
C14 C15 H15A . . 109.5 ?
C14 C15 H15B . . 109.5 ?
H15A C15 H15B . . 109.5 ?
C14 C15 H15C . . 109.5 ?
H15A C15 H15C . . 109.5 ?
H15B C15 H15C . . 109.5 ?
C17 C16 C21 . . 121.3(3) ?
C17 C16 H16A . . 119.4 ?
C21 C16 H16A . . 119.4 ?
C16 C17 C18 . . 121.9(3) ?
C16 C17 H17A . . 119.1 ?
C18 C17 H17A . . 119.1 ?
N3 C18 C19 . . 125.8(3) ?
N3 C18 C17 . . 117.9(3) ?
C19 C18 C17 . . 116.3(3) ?
C20 C19 C18 . . 120.9(3) ?
C20 C19 N4 . . 116.6(3) ?
C18 C19 N4 . . 122.5(3) ?
C21 C20 C19 . . 121.3(3) ?
C21 C20 H20A . . 119.4 ?
C19 C20 H20A . . 119.4 ?
C20 C21 C16 . . 118.3(3) ?
C20 C21 C22 . . 121.0(3) ?
C16 C21 C22 . . 120.7(3) ?
O7 C22 O8 . 2_565 126.0(3) ?
O7 C22 C21 . . 117.0(3) ?
O8 C22 C21 2_565 . 117.0(3) ?
C24 C23 Sn2 . . 114.1(2) ?
C24 C23 H23A . . 108.7 ?
Sn2 C23 H23A . . 108.7 ?
C24 C23 H23B . . 108.7 ?
Sn2 C23 H23B . . 108.7 ?
H23A C23 H23B . . 107.6 ?
C25 C24 C23 . . 113.0(3) ?
C25 C24 H24A . . 109.0 ?
C23 C24 H24A . . 109.0 ?
C25 C24 H24B . . 109.0 ?
C23 C24 H24B . . 109.0 ?
H24A C24 H24B . . 107.8 ?
C26 C25 C24 . . 112.3(3) ?
C26 C25 H25A . . 109.1 ?
C24 C25 H25A . . 109.1 ?
C26 C25 H25B . . 109.1 ?
C24 C25 H25B . . 109.1 ?
H25A C25 H25B . . 107.9 ?
C25 C26 H26A . . 109.5 ?
C25 C26 H26B . . 109.5 ?
H26A C26 H26B . . 109.5 ?
C25 C26 H26C . . 109.5 ?
H26A C26 H26C . . 109.5 ?
H26B C26 H26C . . 109.5 ?
C28 C27 Sn2 . . 115.0(2) ?
C28 C27 H27A . . 108.5 ?
Sn2 C27 H27A . . 108.5 ?
C28 C27 H27B . . 108.5 ?
Sn2 C27 H27B . . 108.5 ?
H27A C27 H27B . . 107.5 ?
C29 C28 C27 . . 112.5(3) ?
C29 C28 H28A . . 109.1 ?
C27 C28 H28A . . 109.1 ?
C29 C28 H28B . . 109.1 ?
C27 C28 H28B . . 109.1 ?
H28A C28 H28B . . 107.8 ?
C30 C29 C28 . . 114.2(3) ?
C30 C29 H29A . . 108.7 ?
C28 C29 H29A . . 108.7 ?
C30 C29 H29B . . 108.7 ?
C28 C29 H29B . . 108.7 ?
H29A C29 H29B . . 107.6 ?
C29 C30 H30A . . 109.5 ?
C29 C30 H30B . . 109.5 ?
H30A C30 H30B . . 109.5 ?
C29 C30 H30C . . 109.5 ?
H30A C30 H30C . . 109.5 ?
H30B C30 H30C . . 109.5 ?

loop_
_geom_bond_atom_site_label_1
_geom_bond_atom_site_label_2
_geom_bond_site_symmetry_2
_geom_bond_distance
_geom_bond_publ_flag
Sn1 O9 . 2.022(2) ?
Sn1 C8 . 2.117(4) ?
Sn1 C12 . 2.125(3) ?
Sn1 O3 . 2.200(2) ?
Sn1 O8 . 2.243(2) ?
Sn2 O9 2_565 2.044(2) ?
Sn2 C23 . 2.121(3) ?
Sn2 C27 . 2.133(3) ?
Sn2 O9 . 2.163(2) ?
Sn2 O7 . 2.249(2) ?
Sn2 Sn2 2_565 3.2982(4) ?
O1 N2 . 1.255(5) ?
O2 N2 . 1.228(5) ?
O3 C7 . 1.301(4) ?
O4 C7 . 1.229(4) ?
O5 N4 . 1.251(4) ?
O6 N4 . 1.238(4) ?
O7 C22 . 1.260(4) ?
O8 C22 2_565 1.260(4) ?
O9 Sn2 2_565 2.044(2) ?
N1 C3 . 1.357(5) ?
N1 H1N1 . 0.9127 ?
N1 H2N1 . 1.0326 ?
N2 C4 . 1.439(5) ?
N3 C18 . 1.348(4) ?
N3 H1N3 . 0.8828 ?
N3 H2N3 . 0.8795 ?
N4 C19 . 1.439(4) ?
C1 C2 . 1.363(5) ?
C1 C6 . 1.404(5) ?
C1 H1A . 0.9300 ?
C2 C3 . 1.413(6) ?
C2 H2A . 0.9300 ?
C3 C4 . 1.408(5) ?
C4 C5 . 1.408(5) ?
C5 C6 . 1.371(5) ?
C5 H5A . 0.9300 ?
C6 C7 . 1.500(5) ?
C8 C9 . 1.533(5) ?
C8 H8A . 0.9700 ?
C8 H8B . 0.9700 ?
C9 C10 . 1.543(6) ?
C9 H9A . 0.9700 ?
C9 H9B . 0.9700 ?
C10 C11 . 1.528(7) ?
C10 H10A . 0.9700 ?
C10 H10B . 0.9700 ?
C11 H11A . 0.9600 ?
C11 H11B . 0.9600 ?
C11 H11C . 0.9600 ?
C12 C13 . 1.520(5) ?
C12 H12A . 0.9700 ?
C12 H12B . 0.9700 ?
C13 C14 . 1.504(5) ?
C13 H13A . 0.9700 ?
C13 H13B . 0.9700 ?
C14 C15 . 1.517(6) ?
C14 H14A . 0.9700 ?
C14 H14B . 0.9700 ?
C15 H15A . 0.9600 ?
C15 H15B . 0.9600 ?
C15 H15C . 0.9600 ?
C16 C17 . 1.360(4) ?
C16 C21 . 1.415(4) ?
C16 H16A . 0.9300 ?
C17 C18 . 1.425(5) ?
C17 H17A . 0.9300 ?
C18 C19 . 1.415(5) ?
C19 C20 . 1.409(4) ?
C20 C21 . 1.369(5) ?
C20 H20A . 0.9300 ?
C21 C22 . 1.499(4) ?
C22 O8 2_565 1.260(4) ?
C23 C24 . 1.527(5) ?
C23 H23A . 0.9700 ?
C23 H23B . 0.9700 ?
C24 C25 . 1.527(5) ?
C24 H24A . 0.9700 ?
C24 H24B . 0.9700 ?
C25 C26 . 1.518(6) ?
C25 H25A . 0.9700 ?
C25 H25B . 0.9700 ?
C26 H26A . 0.9600 ?
C26 H26B . 0.9600 ?
C26 H26C . 0.9600 ?
C27 C28 . 1.526(5) ?
C27 H27A . 0.9700 ?
C27 H27B . 0.9700 ?
C28 C29 . 1.521(5) ?
C28 H28A . 0.9700 ?
C28 H28B . 0.9700 ?
C29 C30 . 1.517(5) ?
C29 H29A . 0.9700 ?
C29 H29B . 0.9700 ?
C30 H30A . 0.9600 ?
C30 H30B . 0.9600 ?
C30 H30C . 0.9600 ?

loop_
_geom_hbond_atom_site_label_D
_geom_hbond_atom_site_label_H
_geom_hbond_atom_site_label_A
_geom_hbond_site_symmetry_A
_geom_hbond_distance_DH
_geom_hbond_distance_HA
_geom_hbond_distance_DA
_geom_hbond_angle_DHA
_geom_hbond_publ_flag
N1 H1N1 O6 . 0.91 2.59 3.422(4) 153 yes
N1 H2N1 O1 . 1.03 1.83 2.644(5) 133 yes
N3 H1N3 O4 1_654 0.88 2.04 2.910(4) 167 yes
N3 H2N3 O5 . 0.88 2.06 2.669(4) 125 yes
C17 H17A O4 1_654 0.93 2.51 3.246(5) 137 yes
C30 H30A Cg1 2_665 0.96 2.80 3.584(5) 139 yes

loop_
_geom_torsion_atom_site_label_1
_geom_torsion_atom_site_label_2
_geom_torsion_atom_site_label_3
_geom_torsion_atom_site_label_4
_geom_torsion_site_symmetry_1
_geom_torsion_site_symmetry_2
_geom_torsion_site_symmetry_3
_geom_torsion_site_symmetry_4
_geom_torsion
_geom_torsion_publ_flag
O9 Sn1 O3 C7 . . . . 173.3(3) ?
C8 Sn1 O3 C7 . . . . -77.3(3) ?
C12 Sn1 O3 C7 . . . . 60.4(3) ?
O8 Sn1 O3 C7 . . . . 163.8(4) ?
O9 Sn2 O7 C22 2_565 . . . -11.5(3) ?
C23 Sn2 O7 C22 . . . . 93.3(3) ?
C27 Sn2 O7 C22 . . . . -119.6(3) ?
O9 Sn2 O7 C22 . . . . -18.5(7) ?
Sn2 Sn2 O7 C22 2_565 . . . -12.6(4) ?
O9 Sn1 O8 C22 . . . 2_565 17.1(4) ?
C8 Sn1 O8 C22 . . . 2_565 -94.0(4) ?
C12 Sn1 O8 C22 . . . 2_565 130.3(4) ?
O3 Sn1 O8 C22 . . . 2_565 26.4(7) ?
C8 Sn1 O9 Sn2 . . . 2_565 82.2(2) ?
C12 Sn1 O9 Sn2 . . . 2_565 -90.8(2) ?
O3 Sn1 O9 Sn2 . . . 2_565 179.71(19) ?
O8 Sn1 O9 Sn2 . . . 2_565 -2.23(18) ?
C8 Sn1 O9 Sn2 . . . . -102.47(15) ?
C12 Sn1 O9 Sn2 . . . . 84.59(15) ?
O3 Sn1 O9 Sn2 . . . . -4.93(11) ?
O8 Sn1 O9 Sn2 . . . . 173.13(13) ?
O9 Sn2 O9 Sn1 2_565 . . . -176.76(19) ?
C23 Sn2 O9 Sn1 . . . . 79.36(15) ?
C27 Sn2 O9 Sn1 . . . . -69.56(15) ?
O7 Sn2 O9 Sn1 . . . . -169.5(4) ?
Sn2 Sn2 O9 Sn1 2_565 . . . -176.76(19) ?
O9 Sn2 O9 Sn2 2_565 . . 2_565 0.001(2) ?
C23 Sn2 O9 Sn2 . . . 2_565 -103.88(13) ?
C27 Sn2 O9 Sn2 . . . 2_565 107.20(13) ?
O7 Sn2 O9 Sn2 . . . 2_565 7.2(5) ?
C6 C1 C2 C3 . . . . -0.1(6) ?
C1 C2 C3 N1 . . . . -179.8(4) ?
C1 C2 C3 C4 . . . . 1.1(5) ?
N1 C3 C4 C5 . . . . 179.8(4) ?
C2 C3 C4 C5 . . . . -1.3(5) ?
N1 C3 C4 N2 . . . . -1.7(6) ?
C2 C3 C4 N2 . . . . 177.3(3) ?
O2 N2 C4 C3 . . . . -175.4(4) ?
O1 N2 C4 C3 . . . . 3.5(6) ?
O2 N2 C4 C5 . . . . 3.2(6) ?
O1 N2 C4 C5 . . . . -177.9(4) ?
C3 C4 C5 C6 . . . . 0.4(5) ?
N2 C4 C5 C6 . . . . -178.2(3) ?
C4 C5 C6 C1 . . . . 0.7(5) ?
C4 C5 C6 C7 . . . . -179.1(3) ?
C2 C1 C6 C5 . . . . -0.8(5) ?
C2 C1 C6 C7 . . . . 179.0(3) ?
Sn1 O3 C7 O4 . . . . 12.7(4) ?
Sn1 O3 C7 C6 . . . . -164.9(2) ?
C5 C6 C7 O4 . . . . -12.8(5) ?
C1 C6 C7 O4 . . . . 167.4(3) ?
C5 C6 C7 O3 . . . . 164.7(3) ?
C1 C6 C7 O3 . . . . -15.1(5) ?
O9 Sn1 C8 C9 . . . . 83.0(3) ?
C12 Sn1 C8 C9 . . . . -106.3(3) ?
O3 Sn1 C8 C9 . . . . 0.8(3) ?
O8 Sn1 C8 C9 . . . . 170.4(3) ?
Sn1 C8 C9 C10 . . . . -166.9(3) ?
C8 C9 C10 C11 . . . . 66.1(5) ?
O9 Sn1 C12 C13 . . . . 121.2(3) ?
C8 Sn1 C12 C13 . . . . -49.4(4) ?
O3 Sn1 C12 C13 . . . . -159.2(3) ?
O8 Sn1 C12 C13 . . . . 32.3(3) ?
Sn1 C12 C13 C14 . . . . -179.8(3) ?
C12 C13 C14 C15 . . . . -179.6(4) ?
C21 C16 C17 C18 . . . . -1.4(5) ?
C16 C17 C18 N3 . . . . 179.4(3) ?
C16 C17 C18 C19 . . . . 0.4(5) ?
N3 C18 C19 C20 . . . . -178.5(3) ?
C17 C18 C19 C20 . . . . 0.4(5) ?
N3 C18 C19 N4 . . . . 2.1(5) ?
C17 C18 C19 N4 . . . . -179.1(3) ?
O6 N4 C19 C20 . . . . 2.5(5) ?
O5 N4 C19 C20 . . . . -178.9(3) ?
O6 N4 C19 C18 . . . . -178.0(3) ?
O5 N4 C19 C18 . . . . 0.6(5) ?
C18 C19 C20 C21 . . . . -0.3(5) ?
N4 C19 C20 C21 . . . . 179.2(3) ?
C19 C20 C21 C16 . . . . -0.6(5) ?
C19 C20 C21 C22 . . . . 179.9(3) ?
C17 C16 C21 C20 . . . . 1.4(5) ?
C17 C16 C21 C22 . . . . -179.0(3) ?
Sn2 O7 C22 O8 . . . 2_565 3.3(5) ?
Sn2 O7 C22 C21 . . . . -178.0(2) ?
C20 C21 C22 O7 . . . . -4.1(5) ?
C16 C21 C22 O7 . . . . 176.3(3) ?
C20 C21 C22 O8 . . . 2_565 174.7(3) ?
C16 C21 C22 O8 . . . 2_565 -4.9(5) ?
O9 Sn2 C23 C24 2_565 . . . 27.4(3) ?
C27 Sn2 C23 C24 . . . . -142.4(2) ?
O9 Sn2 C23 C24 . . . . 105.2(2) ?
O7 Sn2 C23 C24 . . . . -64.9(3) ?
Sn2 Sn2 C23 C24 2_565 . . . 68.3(3) ?
Sn2 C23 C24 C25 . . . . 178.1(2) ?
C23 C24 C25 C26 . . . . -173.1(3) ?
O9 Sn2 C27 C28 2_565 . . . -28.8(3) ?
C23 Sn2 C27 C28 . . . . 140.8(3) ?
O9 Sn2 C27 C28 . . . . -107.1(2) ?
O7 Sn2 C27 C28 . . . . 62.5(2) ?
Sn2 Sn2 C27 C28 2_565 . . . -70.3(2) ?
Sn2 C27 C28 C29 . . . . -177.6(2) ?
C27 C28 C29 C30 . . . . -68.9(4) ?
